data_4350059
loop_
_publ_author_name
'Wang, Hai-Ling'
'Ma, Xiong-Feng'
'Zhu, Zhong-Hong'
'Zhang, Yi-Quan'
'Zou, Hua-Hong'
'Liang, Fu-Pei'

_publ_section_title
;
 A series of dysprosium-based hydrogen-bonded organic frameworks
 (Dy--HOFs): thermally triggered off \\rightarrow on conversion of a
 single-ion magnet
;
_journal_issue 10
_journal_name_full 'Inorganic Chemistry Frontiers'
_journal_page_first 2906
_journal_paper_doi 10.1039/C9QI00582J
_journal_volume 6
_journal_year 2019
_chemical_formula_moiety 'C11 H10 Br2 Dy N4 O11, C14 H12 N2, C14 H13 N2'
_chemical_formula_sum 'C39 H35 Br2 Dy N8 O11'
_chemical_formula_weight 1114.07
_space_group_crystal_system monoclinic
_space_group_IT_number 14
_space_group_name_Hall '-P 2yn'
_space_group_name_H-M_alt 'P 1 21/n 1'
_atom_sites_solution_hydrogens geom
_atom_sites_solution_primary dual
_atom_sites_solution_secondary difmap
_audit_creation_date 2019-04-12
_audit_creation_method
;
Olex2 1.2
(compiled 2018.05.29 svn.r3508 for OlexSys, GUI svn.r5506)
;
_audit_update_record
;
2019-04-12 deposited with the CCDC.	2019-08-22 downloaded from the CCDC.
;
_cell_angle_alpha 90.00
_cell_angle_beta 99.618(2)
_cell_angle_gamma 90.00
_cell_formula_units_Z 4
_cell_length_a 10.3824(5)
_cell_length_b 18.8386(11)
_cell_length_c 21.0988(13)
_cell_measurement_reflns_used 9979
_cell_measurement_temperature 150(2)
_cell_volume 4068.7(4)
_computing_cell_refinement 'SAINT v8.37A (Bruker, 2015)'
_computing_data_reduction 'SAINT v8.37A (Bruker, 2015)'
_computing_molecular_graphics 'Olex2 (Dolomanov et al., 2009)'
_computing_publication_material 'Olex2 (Dolomanov et al., 2009)'
_computing_structure_refinement 'XL (Sheldrick, 2008)'
_computing_structure_solution 'XT (Sheldrick, 2015)'
_diffrn_ambient_temperature 150.0
_diffrn_measured_fraction_theta_full 0.999
_diffrn_measured_fraction_theta_max 0.999
_diffrn_measurement_device_type 'Bruker APEX-II CCD'
_diffrn_measurement_method '\f and \w scans'
_diffrn_radiation_monochromator graphite
_diffrn_radiation_type MoK\a
_diffrn_radiation_wavelength 0.71073
_diffrn_reflns_av_R_equivalents 0.0849
_diffrn_reflns_av_unetI/netI 0.0454
_diffrn_reflns_limit_h_max 12
_diffrn_reflns_limit_h_min -12
_diffrn_reflns_limit_k_max 23
_diffrn_reflns_limit_k_min -23
_diffrn_reflns_limit_l_max 26
_diffrn_reflns_limit_l_min -26
_diffrn_reflns_number 55058
_diffrn_reflns_theta_full 26.00
_diffrn_reflns_theta_max 26.00
_diffrn_reflns_theta_min 2.24
_diffrn_source 'fine-focus sealed tube'
_diffrn_standards_number 0
_exptl_absorpt_coefficient_mu 3.872
_exptl_absorpt_correction_T_max 0.7454
_exptl_absorpt_correction_T_min 0.6001
_exptl_absorpt_correction_type multi-scan
_exptl_absorpt_process_details
;
SADABS-2016/2 (Bruker,2016/2) was used for absorption correction.
wR2(int) was 0.0856 before and 0.0624 after correction.
The Ratio of minimum to maximum transmission is 0.8051.
The \l/2 correction factor is Not present.
;
_exptl_crystal_colour yellow
_exptl_crystal_colour_primary yellow
_exptl_crystal_density_diffrn 1.819
_exptl_crystal_density_method 'not measured'
_exptl_crystal_description block
_exptl_crystal_F_000 2196
_exptl_crystal_size_max 0.2
_exptl_crystal_size_mid 0.16
_exptl_crystal_size_min 0.1
_refine_diff_density_max 1.629
_refine_diff_density_min -0.955
_refine_diff_density_rms 0.145
_refine_ls_extinction_method none
_refine_ls_goodness_of_fit_ref 1.084
_refine_ls_hydrogen_treatment mixed
_refine_ls_matrix_type full
_refine_ls_number_parameters 581
_refine_ls_number_reflns 7991
_refine_ls_number_restraints 81
_refine_ls_restrained_S_all 1.089
_refine_ls_R_factor_all 0.0669
_refine_ls_R_factor_gt 0.0407
_refine_ls_shift/su_max 0.001
_refine_ls_shift/su_mean 0.000
_refine_ls_structure_factor_coef Fsqd
_refine_ls_weighting_details 'calc w=1/[\s^2^(Fo^2^)+(0.0489P)^2^+9.1093P] where P=(Fo^2^+2Fc^2^)/3'
_refine_ls_weighting_scheme calc
_refine_ls_wR_factor_gt 0.0921
_refine_ls_wR_factor_ref 0.1050
_reflns_number_gt 5997
_reflns_number_total 7991
_reflns_threshold_expression >2sigma(I)
_cod_data_source_file c9qi00582j2.cif
_cod_data_source_block mo_1212_6_0m
_cod_database_code 4350059
_olex2_refinement_description
;
1. Fixed Uiso
 At 1.2 times of:
  All C(H) groups
 At 1.5 times of:
  All C(H,H,H) groups, All O(H) groups
2. Restrained distances
 O13-H13
 0.87 with sigma of 0.01
 C11-H13
 1.926775 with sigma of 0.02
 Dy1-H13
 2.898999 with sigma of 0.02
3. Uiso/Uaniso restraints and constraints
Uanis(O1) \\sim Ueq, Uanis(O13) \\sim Ueq, Uanis(O2) \\sim Ueq, Uanis(O11)
\\sim Ueq, Uanis(O12) \\sim Ueq, Uanis(O9) \\sim Ueq, Uanis(O5) \\sim Ueq,
Uanis(O3) \\sim Ueq, Uanis(O10) \\sim Ueq, Uanis(O6) \\sim Ueq, Uanis(O8) \\sim
Ueq, Uanis(O7) \\sim Ueq, Uanis(O4) \\sim Ueq: with sigma of 0.01 and sigma for
terminal atoms of 0.02
4. Others
 Fixed Sof: O3(0.5) O8(0.5) O7(0.5) O4(0.5)
5.a Aromatic/amide H refined with riding coordinates:
 C7(H7), C3(H3), C4(H4), C18(H18), C17(H17), C28(H28), C14(H14), C35(H35),
 C31(H31), C15(H15), C32(H32), C29(H29), C20(H20), C34(H34), C21(H21)
5.b Idealised Me refined as rotating group:
 C1(H1a,H1b,H1c), C12(H12a,H12b,H12c), C37(H37a,H37b,H37c), C26(H26a,H26b,
 H26c), C11(H11a,H11b,H11c), C23(H23a,H23b,H23c)
;
_olex2_submission_special_instructions 'No special instructions were received'

loop_
_space_group_symop_id
_space_group_symop_operation_xyz
1 'x, y, z'
2 '-x+1/2, y+1/2, -z+1/2'
3 '-x, -y, -z'
4 'x-1/2, -y-1/2, z-1/2'

loop_
_atom_site_label
_atom_site_type_symbol
_atom_site_fract_x
_atom_site_fract_y
_atom_site_fract_z
_atom_site_U_iso_or_equiv
_atom_site_adp_type
_atom_site_occupancy
_atom_site_calc_flag
_atom_site_refinement_flags_posn
_atom_site_refinement_flags_adp
Dy1 Dy 0.67435(2) 0.387142(13) 0.266150(12) 0.01917(8) Uani 1 d D .
Br2 Br 0.32617(6) 0.38416(3) 0.41988(3) 0.03175(15) Uani 1 d . .
Br1 Br 0.34088(6) 0.08458(3) 0.40302(3) 0.03632(16) Uani 1 d . .
O1 O 0.5259(4) 0.37259(19) 0.32912(19) 0.0240(9) Uani 1 d . U
O13 O 0.5125(4) 0.3616(2) 0.17799(19) 0.0299(9) Uani 1 d D U
H13 H 0.456(4) 0.327(2) 0.1796(16) 0.045 Uiso 1 d DR .
O2 O 0.8053(4) 0.3611(2) 0.3730(2) 0.0346(10) Uani 1 d . U
N6 N 0.4730(4) 0.2170(3) 0.1039(2) 0.0259(11) Uani 1 d . .
O11 O 0.5459(4) 0.4969(2) 0.2474(2) 0.0439(12) Uani 1 d . U
N5 N 0.3178(4) 0.2680(3) 0.1867(2) 0.0234(10) Uani 1 d . .
N1 N 0.6247(4) 0.2568(2) 0.2806(2) 0.0188(9) Uani 1 d . .
N7 N 0.8043(4) 0.2008(3) 0.4410(2) 0.0263(11) Uani 1 d . .
N4 N 0.5977(5) 0.5255(3) 0.2995(3) 0.0311(12) Uani 1 d . .
N8 N 0.7054(5) 0.3212(3) 0.4881(2) 0.0257(11) Uani 1 d . .
O12 O 0.5543(5) 0.5789(3) 0.3206(3) 0.0608(16) Uani 1 d . U
C5 C 0.4972(5) 0.1787(3) 0.3392(3) 0.0216(12) Uani 1 d . .
C10 C 0.5377(5) 0.2468(3) 0.3225(3) 0.0198(11) Uani 1 d . .
C2 C 0.6705(5) 0.2008(3) 0.2543(3) 0.0234(12) Uani 1 d . .
C24 C 0.4113(5) 0.1686(3) 0.1364(3) 0.0235(12) Uani 1 d . .
C7 C 0.3566(5) 0.2343(3) 0.4056(3) 0.0233(12) Uani 1 d . .
H7 H 0.2938 0.2303 0.4334 0.028 Uiso 1 calc R .
C39 C 0.7168(5) 0.1932(3) 0.4823(3) 0.0242(12) Uani 1 d . .
C3 C 0.6374(6) 0.1300(3) 0.2696(3) 0.0306(14) Uani 1 d . .
H3 H 0.6748 0.0906 0.2512 0.037 Uiso 1 calc R .
C9 C 0.4882(5) 0.3110(3) 0.3471(3) 0.0194(11) Uani 1 d . .
C16 C 0.2572(5) 0.1478(3) 0.2108(3) 0.0283(13) Uani 1 d . .
N2 N 0.9085(5) 0.3485(4) 0.3552(3) 0.0577(19) Uani 1 d . .
C25 C 0.3275(5) 0.1964(3) 0.1796(3) 0.0223(12) Uani 1 d . .
C4 C 0.5513(5) 0.1201(3) 0.3109(3) 0.0244(12) Uani 1 d . .
H4 H 0.5272 0.0732 0.3209 0.029 Uiso 1 calc R .
C27 C 0.8493(6) 0.1421(3) 0.4177(3) 0.0291(13) Uani 1 d . .
O9 O 0.9182(7) 0.4483(3) 0.1421(3) 0.084(2) Uani 1 d . U
C6 C 0.4056(5) 0.1753(3) 0.3818(3) 0.0251(13) Uani 1 d . .
C33 C 0.5819(5) 0.2532(3) 0.5526(3) 0.0268(13) Uani 1 d . .
C8 C 0.3991(5) 0.3014(3) 0.3888(3) 0.0238(12) Uani 1 d . .
C30 C 0.6716(5) 0.1278(3) 0.5008(3) 0.0286(13) Uani 1 d . .
C38 C 0.6687(5) 0.2566(3) 0.5076(3) 0.0238(12) Uani 1 d . .
C19 C 0.4259(6) 0.0948(3) 0.1309(3) 0.0332(15) Uani 1 d . .
C18 C 0.3568(6) 0.0475(3) 0.1661(3) 0.0397(16) Uani 1 d . .
H18 H 0.3694 -0.0023 0.1632 0.048 Uiso 1 calc R .
C17 C 0.2732(6) 0.0731(4) 0.2037(3) 0.0401(16) Uani 1 d . .
H17 H 0.2251 0.0411 0.2255 0.048 Uiso 1 calc R .
C13 C 0.2354(6) 0.2930(4) 0.2236(3) 0.0309(14) Uani 1 d . .
C1 C 0.7625(6) 0.2122(3) 0.2074(3) 0.0312(14) Uani 1 d . .
H1A H 0.7305 0.2512 0.1783 0.047 Uiso 1 calc GR .
H1B H 0.7677 0.1687 0.1824 0.047 Uiso 1 calc GR .
H1C H 0.8495 0.2240 0.2308 0.047 Uiso 1 calc GR .
C36 C 0.6655(6) 0.3833(3) 0.5094(3) 0.0285(13) Uani 1 d . .
C28 C 0.8073(6) 0.0739(3) 0.4334(3) 0.0360(15) Uani 1 d . .
H28 H 0.8400 0.0329 0.4151 0.043 Uiso 1 calc R .
C14 C 0.1601(6) 0.2468(4) 0.2553(3) 0.0407(18) Uani 1 d . .
H14 H 0.1008 0.2657 0.2806 0.049 Uiso 1 calc R .
C35 C 0.5829(6) 0.3814(4) 0.5556(3) 0.0359(15) Uani 1 d . .
H35 H 0.5557 0.4244 0.5727 0.043 Uiso 1 calc R .
C31 C 0.5815(6) 0.1254(4) 0.5456(3) 0.0354(15) Uani 1 d . .
H31 H 0.5507 0.0808 0.5578 0.042 Uiso 1 calc R .
C22 C 0.5521(6) 0.1918(4) 0.0655(3) 0.0363(15) Uani 1 d . .
C12 C 0.2261(6) 0.3723(4) 0.2299(3) 0.0423(17) Uani 1 d . .
H12A H 0.3091 0.3908 0.2529 0.063 Uiso 1 calc GR .
H12B H 0.1558 0.3840 0.2538 0.063 Uiso 1 calc GR .
H12C H 0.2075 0.3937 0.1870 0.063 Uiso 1 calc GR .
C15 C 0.1717(6) 0.1759(4) 0.2498(3) 0.0358(16) Uani 1 d . .
H15 H 0.1226 0.1450 0.2722 0.043 Uiso 1 calc R .
O5 O 1.0101(5) 0.3341(4) 0.3912(3) 0.090(2) Uani 1 d . U
C32 C 0.5397(6) 0.1853(4) 0.5705(3) 0.0339(15) Uani 1 d . .
H32 H 0.4813 0.1822 0.6006 0.041 Uiso 1 calc R .
C29 C 0.7195(6) 0.0666(3) 0.4749(3) 0.0362(15) Uani 1 d . .
H29 H 0.6917 0.0209 0.4859 0.043 Uiso 1 calc R .
O3 O 0.9064(14) 0.3753(9) 0.2991(7) 0.083(4) Uani 0.50 d . U
C20 C 0.5119(7) 0.0708(4) 0.0907(4) 0.0475(19) Uani 1 d . .
H20 H 0.5273 0.0214 0.0864 0.057 Uiso 1 calc R .
C34 C 0.5415(6) 0.3181(4) 0.5760(3) 0.0345(15) Uani 1 d . .
H34 H 0.4842 0.3178 0.6067 0.041 Uiso 1 calc R .
C37 C 0.7068(7) 0.4500(3) 0.4816(3) 0.0399(16) Uani 1 d . .
H37A H 0.8021 0.4503 0.4849 0.060 Uiso 1 calc GR .
H37B H 0.6796 0.4906 0.5053 0.060 Uiso 1 calc GR .
H37C H 0.6661 0.4533 0.4364 0.060 Uiso 1 calc GR .
C26 C 0.9484(6) 0.1496(4) 0.3741(3) 0.0374(15) Uani 1 d . .
H26A H 0.9509 0.1990 0.3599 0.056 Uiso 1 calc GR .
H26B H 0.9246 0.1187 0.3366 0.056 Uiso 1 calc GR .
H26C H 1.0347 0.1359 0.3973 0.056 Uiso 1 calc GR .
C11 C 0.4737(8) 0.4017(4) 0.1196(3) 0.050(2) Uani 1 d D .
H11A H 0.4211 0.3716 0.0873 0.075 Uiso 1 calc GR .
H11B H 0.5517 0.4179 0.1033 0.075 Uiso 1 calc GR .
H11C H 0.4219 0.4429 0.1286 0.075 Uiso 1 calc GR .
C21 C 0.5726(7) 0.1191(4) 0.0581(4) 0.0475(19) Uani 1 d . .
H21 H 0.6295 0.1035 0.0301 0.057 Uiso 1 calc R .
C23 C 0.6207(7) 0.2460(4) 0.0309(3) 0.0468(19) Uani 1 d . .
H23A H 0.5685 0.2557 -0.0113 0.070 Uiso 1 calc GR .
H23B H 0.7065 0.2278 0.0254 0.070 Uiso 1 calc GR .
H23C H 0.6318 0.2900 0.0561 0.070 Uiso 1 calc GR .
O10 O 0.6978(4) 0.4950(2) 0.3302(2) 0.0308(9) Uani 1 d . U
O6 O 0.7848(5) 0.3743(3) 0.1699(3) 0.0609(16) Uani 1 d . U
O8 O 0.8501(8) 0.4647(4) 0.2380(4) 0.0308(19) Uani 0.50 d . U
N3 N 0.8418(7) 0.4307(3) 0.1764(4) 0.063(2) Uani 1 d . .
O7 O 0.7648(10) 0.4696(5) 0.1972(5) 0.042(2) Uani 0.50 d . U
O4 O 0.8948(8) 0.3292(5) 0.2921(4) 0.0219(18) Uani 0.50 d . U
H8 H 0.750(6) 0.326(3) 0.454(3) 0.028(17) Uiso 1 d . .

loop_
_atom_site_aniso_label
_atom_site_aniso_U_11
_atom_site_aniso_U_22
_atom_site_aniso_U_33
_atom_site_aniso_U_23
_atom_site_aniso_U_13
_atom_site_aniso_U_12
Dy1 0.02023(13) 0.01578(13) 0.02236(14) -0.00032(11) 0.00604(9) -0.00115(11)
Br2 0.0277(3) 0.0347(3) 0.0359(3) -0.0072(3) 0.0142(2) 0.0020(3)
Br1 0.0364(3) 0.0315(3) 0.0426(4) 0.0097(3) 0.0111(3) -0.0107(3)
O1 0.0239(19) 0.020(2) 0.031(2) -0.0011(16) 0.0120(16) 0.0005(15)
O13 0.033(2) 0.030(2) 0.025(2) 0.0021(17) -0.0032(17) -0.0077(18)
O2 0.036(2) 0.043(3) 0.026(2) 0.0039(19) 0.0089(18) 0.015(2)
N6 0.022(2) 0.037(3) 0.019(2) -0.002(2) 0.0019(19) -0.004(2)
O11 0.042(3) 0.027(2) 0.055(3) 0.002(2) -0.011(2) 0.000(2)
N5 0.017(2) 0.032(3) 0.020(2) -0.007(2) -0.0006(18) -0.003(2)
N1 0.018(2) 0.022(2) 0.015(2) -0.0024(18) 0.0001(17) -0.0016(18)
N7 0.022(2) 0.028(3) 0.029(3) 0.001(2) 0.005(2) 0.000(2)
N4 0.026(3) 0.020(3) 0.051(3) 0.000(2) 0.017(2) 0.001(2)
N8 0.025(3) 0.031(3) 0.021(3) -0.001(2) 0.002(2) 0.004(2)
O12 0.051(3) 0.030(3) 0.108(5) -0.021(3) 0.033(3) 0.005(2)
C5 0.020(3) 0.027(3) 0.017(3) 0.005(2) -0.003(2) -0.001(2)
C10 0.017(3) 0.020(3) 0.021(3) 0.001(2) 0.000(2) 0.001(2)
C2 0.019(3) 0.024(3) 0.026(3) 0.002(2) 0.001(2) 0.001(2)
C24 0.019(3) 0.030(3) 0.021(3) -0.005(2) 0.000(2) 0.000(2)
C7 0.014(3) 0.033(3) 0.024(3) 0.006(2) 0.006(2) -0.002(2)
C39 0.020(3) 0.029(3) 0.023(3) -0.001(2) 0.000(2) -0.001(2)
C3 0.039(3) 0.028(3) 0.024(3) -0.001(2) 0.004(3) -0.010(3)
C9 0.019(3) 0.018(3) 0.021(3) 0.004(2) 0.002(2) 0.001(2)
C16 0.023(3) 0.043(4) 0.018(3) 0.004(3) 0.000(2) -0.005(3)
N2 0.026(3) 0.102(6) 0.045(4) 0.028(4) 0.004(3) -0.011(3)
C25 0.014(3) 0.029(3) 0.022(3) 0.002(2) -0.001(2) -0.001(2)
C4 0.027(3) 0.015(3) 0.030(3) 0.004(2) 0.003(2) -0.004(2)
C27 0.027(3) 0.028(3) 0.032(3) 0.003(3) 0.003(2) 0.000(3)
O9 0.118(5) 0.036(3) 0.128(6) 0.014(3) 0.107(5) 0.010(3)
C6 0.022(3) 0.029(3) 0.024(3) 0.007(2) 0.001(2) -0.009(2)
C33 0.023(3) 0.038(4) 0.020(3) 0.002(3) 0.004(2) 0.001(3)
C8 0.023(3) 0.027(3) 0.022(3) -0.004(2) 0.004(2) 0.001(2)
C30 0.021(3) 0.037(4) 0.026(3) 0.008(3) 0.001(2) -0.001(2)
C38 0.018(3) 0.034(3) 0.018(3) 0.002(2) -0.002(2) 0.000(2)
C19 0.033(3) 0.029(3) 0.035(4) -0.004(3) -0.003(3) 0.000(3)
C18 0.041(4) 0.023(3) 0.052(4) 0.001(3) -0.001(3) -0.003(3)
C17 0.038(4) 0.041(4) 0.040(4) 0.013(3) 0.003(3) -0.010(3)
C13 0.021(3) 0.048(4) 0.021(3) -0.011(3) -0.003(2) 0.000(3)
C1 0.032(3) 0.028(3) 0.036(4) -0.004(3) 0.013(3) 0.003(3)
C36 0.030(3) 0.031(3) 0.023(3) -0.002(3) 0.000(2) 0.007(3)
C28 0.040(4) 0.026(3) 0.041(4) -0.004(3) 0.004(3) 0.004(3)
C14 0.020(3) 0.078(6) 0.026(4) -0.007(3) 0.009(3) -0.001(3)
C35 0.038(4) 0.046(4) 0.023(3) -0.002(3) 0.002(3) 0.013(3)
C31 0.033(3) 0.043(4) 0.029(3) 0.005(3) 0.002(3) -0.009(3)
C22 0.028(3) 0.050(4) 0.031(4) -0.004(3) 0.008(3) -0.007(3)
C12 0.032(3) 0.048(4) 0.044(4) -0.018(3) -0.002(3) 0.009(3)
C15 0.027(3) 0.054(5) 0.026(3) 0.005(3) 0.005(3) -0.011(3)
O5 0.035(3) 0.168(7) 0.059(4) 0.033(4) -0.013(3) -0.010(4)
C32 0.024(3) 0.056(4) 0.023(3) 0.006(3) 0.005(2) -0.007(3)
C29 0.042(4) 0.026(3) 0.038(4) 0.005(3) -0.001(3) -0.003(3)
O3 0.061(7) 0.121(9) 0.072(7) 0.032(7) 0.026(6) 0.009(7)
C20 0.046(4) 0.037(4) 0.060(5) -0.015(4) 0.009(4) 0.010(3)
C34 0.029(3) 0.050(4) 0.024(3) 0.004(3) 0.004(3) 0.008(3)
C37 0.057(4) 0.031(4) 0.033(4) 0.001(3) 0.012(3) 0.009(3)
C26 0.034(3) 0.038(4) 0.043(4) -0.001(3) 0.014(3) 0.003(3)
C11 0.063(5) 0.038(4) 0.040(4) 0.013(3) -0.014(4) -0.014(3)
C21 0.038(4) 0.059(5) 0.049(4) -0.020(4) 0.019(3) 0.006(4)
C23 0.044(4) 0.073(5) 0.030(4) -0.009(4) 0.022(3) -0.009(4)
O10 0.036(2) 0.026(2) 0.030(2) -0.0010(18) 0.0032(18) -0.0019(18)
O6 0.063(3) 0.082(4) 0.041(3) -0.014(3) 0.020(2) -0.034(3)
O8 0.032(4) 0.016(4) 0.048(5) -0.010(4) 0.018(4) -0.005(3)
N3 0.084(5) 0.028(3) 0.094(6) 0.025(4) 0.067(5) 0.026(3)
O7 0.052(5) 0.032(5) 0.050(5) 0.000(4) 0.034(5) 0.002(4)
O4 0.017(4) 0.033(4) 0.015(4) -0.002(4) 0.001(3) 0.001(3)

loop_
_atom_type_symbol
_atom_type_description
_atom_type_scat_dispersion_real
_atom_type_scat_dispersion_imag
_atom_type_scat_source
C C 0.0033 0.0016 'International Tables Vol C Tables 4.2.6.8 and 6.1.1.4'
H H 0.0000 0.0000 'International Tables Vol C Tables 4.2.6.8 and 6.1.1.4'
Br Br -0.2901 2.4595 'International Tables Vol C Tables 4.2.6.8 and 6.1.1.4'
Dy Dy -0.1892 4.4098 'International Tables Vol C Tables 4.2.6.8 and 6.1.1.4'
N N 0.0061 0.0033 'International Tables Vol C Tables 4.2.6.8 and 6.1.1.4'
O O 0.0106 0.0060 'International Tables Vol C Tables 4.2.6.8 and 6.1.1.4'

loop_
_geom_angle_atom_site_label_1
_geom_angle_atom_site_label_2
_geom_angle_atom_site_label_3
_geom_angle
O1 Dy1 O13 88.39(14)
O1 Dy1 O2 76.16(14)
O1 Dy1 O11 77.70(15)
O1 Dy1 N1 68.43(14)
O1 Dy1 N4 73.37(14)
O1 Dy1 O3 125.4(4)
O1 Dy1 O10 77.59(14)
O1 Dy1 O6 158.98(15)
O1 Dy1 O8 146.0(2)
O1 Dy1 O7 144.9(2)
O1 Dy1 O4 121.0(2)
O13 Dy1 O2 153.44(15)
O13 Dy1 O11 75.31(15)
O13 Dy1 N1 76.31(14)
O13 Dy1 N4 101.01(15)
O13 Dy1 O3 139.8(4)
O13 Dy1 O10 127.30(14)
O13 Dy1 O6 72.60(16)
O13 Dy1 O8 112.9(2)
O13 Dy1 O7 87.3(3)
O13 Dy1 O4 126.3(2)
O2 Dy1 N1 77.94(14)
O2 Dy1 N4 95.16(15)
O2 Dy1 O6 117.52(17)
O2 Dy1 O8 91.2(2)
O2 Dy1 O4 51.3(2)
O11 Dy1 O2 120.88(15)
O11 Dy1 N1 135.90(14)
O11 Dy1 N4 26.17(15)
O11 Dy1 O6 105.12(19)
O11 Dy1 O8 82.4(2)
O11 Dy1 O4 148.3(2)
N1 Dy1 N4 141.75(14)
O3 Dy1 O2 49.3(4)
O3 Dy1 O11 128.0(4)
O3 Dy1 N1 95.1(4)
O3 Dy1 N4 108.8(5)
O3 Dy1 O10 85.1(5)
O3 Dy1 O6 69.7(4)
O3 Dy1 O8 52.0(4)
O3 Dy1 O7 76.3(4)
O3 Dy1 O4 20.6(4)
O10 Dy1 O2 70.79(14)
O10 Dy1 O11 52.17(14)
O10 Dy1 N1 138.24(14)
O10 Dy1 N4 26.28(14)
O10 Dy1 O6 120.98(16)
O10 Dy1 O8 68.4(2)
O10 Dy1 O4 103.8(2)
O6 Dy1 N1 97.66(17)
O6 Dy1 N4 118.26(18)
O6 Dy1 O4 67.1(2)
O8 Dy1 N1 140.3(2)
O8 Dy1 N4 76.5(2)
O8 Dy1 O6 53.8(2)
O8 Dy1 O4 68.2(3)
O7 Dy1 O2 117.7(3)
O7 Dy1 O11 67.6(2)
O7 Dy1 N1 143.1(2)
O7 Dy1 N4 73.4(2)
O7 Dy1 O10 77.6(2)
O7 Dy1 O6 45.5(2)
O7 Dy1 O8 26.6(3)
O7 Dy1 O4 88.8(3)
O4 Dy1 N1 75.5(2)
O4 Dy1 N4 128.7(2)
C9 O1 Dy1 124.0(3)
Dy1 O13 H13 121.1(14)
C11 O13 Dy1 129.2(4)
C11 O13 H13 109.1(14)
N2 O2 Dy1 97.8(4)
C22 N6 C24 117.0(5)
N4 O11 Dy1 94.5(3)
C13 N5 C25 118.7(5)
C10 N1 Dy1 112.2(3)
C2 N1 Dy1 129.0(4)
C2 N1 C10 118.8(5)
C27 N7 C39 117.4(5)
O11 N4 Dy1 59.3(3)
O11 N4 O10 116.4(5)
O12 N4 Dy1 169.3(4)
O12 N4 O11 122.9(6)
O12 N4 O10 120.7(6)
O10 N4 Dy1 58.1(3)
C38 N8 H8 121(4)
C36 N8 C38 124.1(5)
C36 N8 H8 114(4)
C10 C5 C4 116.6(5)
C10 C5 C6 117.3(5)
C6 C5 C4 126.1(5)
N1 C10 C5 122.6(5)
N1 C10 C9 115.2(5)
C5 C10 C9 122.2(5)
N1 C2 C3 122.4(5)
N1 C2 C1 118.5(5)
C3 C2 C1 119.1(5)
N6 C24 C25 117.0(5)
N6 C24 C19 123.7(5)
C19 C24 C25 119.3(5)
C6 C7 H7 120.2
C6 C7 C8 119.5(5)
C8 C7 H7 120.2
N7 C39 C30 124.1(5)
N7 C39 C38 117.4(5)
C30 C39 C38 118.4(5)
C2 C3 H3 120.6
C4 C3 C2 118.8(6)
C4 C3 H3 120.6
O1 C9 C10 120.0(5)
O1 C9 C8 124.4(5)
C8 C9 C10 115.7(5)
C25 C16 C17 121.1(6)
C25 C16 C15 117.2(6)
C15 C16 C17 121.8(6)
O2 N2 Dy1 57.7(3)
O2 N2 O5 124.4(7)
O2 N2 O3 109.1(8)
O2 N2 O4 113.5(6)
O5 N2 Dy1 177.3(5)
O5 N2 O3 122.8(8)
O5 N2 O4 119.0(7)
O3 N2 Dy1 54.6(7)
O3 N2 O4 38.9(8)
O4 N2 Dy1 59.7(4)
N5 C25 C24 119.1(5)
N5 C25 C16 122.7(5)
C16 C25 C24 118.1(5)
C5 C4 H4 119.6
C3 C4 C5 120.7(5)
C3 C4 H4 119.6
N7 C27 C28 122.0(6)
N7 C27 C26 118.0(5)
C28 C27 C26 119.9(6)
C5 C6 Br1 119.2(4)
C7 C6 Br1 118.5(4)
C7 C6 C5 122.2(5)
C38 C33 C32 118.6(6)
C34 C33 C38 117.1(6)
C34 C33 C32 124.3(5)
C7 C8 Br2 119.5(4)
C9 C8 Br2 117.3(4)
C9 C8 C7 123.1(5)
C39 C30 C31 119.9(6)
C39 C30 C29 117.2(5)
C29 C30 C31 122.9(6)
N8 C38 C39 120.0(5)
N8 C38 C33 119.1(5)
C33 C38 C39 120.9(5)
C24 C19 C18 120.3(6)
C20 C19 C24 117.1(6)
C20 C19 C18 122.6(6)
C19 C18 H18 119.7
C17 C18 C19 120.5(6)
C17 C18 H18 119.7
C16 C17 H17 119.7
C18 C17 C16 120.5(6)
C18 C17 H17 119.7
N5 C13 C14 121.2(6)
N5 C13 C12 117.2(6)
C14 C13 C12 121.6(6)
C2 C1 H1A 109.5
C2 C1 H1B 109.5
C2 C1 H1C 109.5
H1A C1 H1B 109.5
H1A C1 H1C 109.5
H1B C1 H1C 109.5
N8 C36 C35 117.9(6)
N8 C36 C37 118.8(5)
C35 C36 C37 123.2(6)
C27 C28 H28 119.9
C29 C28 C27 120.2(6)
C29 C28 H28 119.9
C13 C14 H14 119.8
C15 C14 C13 120.4(6)
C15 C14 H14 119.8
C36 C35 H35 119.8
C34 C35 C36 120.3(6)
C34 C35 H35 119.8
C30 C31 H31 119.4
C32 C31 C30 121.2(6)
C32 C31 H31 119.4
N6 C22 C21 122.6(6)
N6 C22 C23 116.2(6)
C21 C22 C23 121.2(6)
C13 C12 H12A 109.5
C13 C12 H12B 109.5
C13 C12 H12C 109.5
H12A C12 H12B 109.5
H12A C12 H12C 109.5
H12B C12 H12C 109.5
C16 C15 H15 120.1
C14 C15 C16 119.8(6)
C14 C15 H15 120.1
C33 C32 H32 119.5
C31 C32 C33 121.0(6)
C31 C32 H32 119.5
C30 C29 H29 120.5
C28 C29 C30 119.0(6)
C28 C29 H29 120.5
N2 O3 Dy1 99.6(8)
O4 O3 Dy1 86.7(13)
O4 O3 N2 75.5(13)
C19 C20 H20 120.5
C21 C20 C19 119.0(6)
C21 C20 H20 120.5
C33 C34 H34 119.3
C35 C34 C33 121.4(6)
C35 C34 H34 119.3
C36 C37 H37A 109.5
C36 C37 H37B 109.5
C36 C37 H37C 109.5
H37A C37 H37B 109.5
H37A C37 H37C 109.5
H37B C37 H37C 109.5
C27 C26 H26A 109.5
C27 C26 H26B 109.5
C27 C26 H26C 109.5
H26A C26 H26B 109.5
H26A C26 H26C 109.5
H26B C26 H26C 109.5
O13 C11 H11A 109.5
O13 C11 H11B 109.5
O13 C11 H11C 109.5
H11A C11 H11B 109.5
H11A C11 H11C 109.5
H11B C11 H11C 109.5
C22 C21 H21 119.8
C20 C21 C22 120.5(6)
C20 C21 H21 119.8
C22 C23 H23A 109.5
C22 C23 H23B 109.5
C22 C23 H23C 109.5
H23A C23 H23B 109.5
H23A C23 H23C 109.5
H23B C23 H23C 109.5
N4 O10 Dy1 95.6(3)
N3 O6 Dy1 96.0(4)
N3 O8 Dy1 91.1(5)
O7 O8 Dy1 73.5(6)
O7 O8 N3 55.1(7)
O9 N3 Dy1 175.8(7)
O9 N3 O6 122.1(7)
O9 N3 O8 118.3(8)
O9 N3 O7 126.0(7)
O6 N3 Dy1 59.3(3)
O6 N3 O8 116.4(6)
O6 N3 O7 103.2(7)
O8 N3 Dy1 59.1(4)
O7 N3 Dy1 55.4(5)
O7 N3 O8 49.5(6)
O8 O7 Dy1 79.9(7)
O8 O7 N3 75.4(8)
N3 O7 Dy1 100.1(6)
N2 O4 Dy1 92.3(5)
O3 O4 Dy1 72.8(12)
O3 O4 N2 65.6(12)

loop_
_geom_bond_atom_site_label_1
_geom_bond_atom_site_label_2
_geom_bond_distance
Dy1 O1 2.214(4)
Dy1 O13 2.339(4)
Dy1 O2 2.479(4)
Dy1 O11 2.457(4)
Dy1 N1 2.538(4)
Dy1 N4 2.848(5)
Dy1 O3 2.403(14)
Dy1 O10 2.429(4)
Dy1 O6 2.505(5)
Dy1 O8 2.486(8)
Dy1 O7 2.422(9)
Dy1 O4 2.512(8)
Br2 C8 1.896(6)
Br1 C6 1.917(6)
O1 C9 1.301(6)
O13 H13 0.874(9)
O13 C11 1.444(8)
O2 N2 1.217(7)
N6 C24 1.363(7)
N6 C22 1.333(8)
O11 N4 1.260(7)
N5 C25 1.364(7)
N5 C13 1.335(7)
N1 C10 1.379(7)
N1 C2 1.317(7)
N7 C39 1.367(7)
N7 C27 1.327(8)
N4 O12 1.216(6)
N4 O10 1.267(6)
N8 C38 1.358(7)
N8 C36 1.343(7)
N8 H8 0.92(6)
C5 C10 1.413(7)
C5 C4 1.415(8)
C5 C6 1.415(8)
C10 C9 1.445(7)
C2 C3 1.426(8)
C2 C1 1.503(8)
C24 C25 1.459(8)
C24 C19 1.405(8)
C7 H7 0.9500
C7 C6 1.353(8)
C7 C8 1.404(8)
C39 C30 1.398(8)
C39 C38 1.433(8)
C3 H3 0.9500
C3 C4 1.363(8)
C9 C8 1.391(7)
C16 C25 1.401(8)
C16 C17 1.427(9)
C16 C15 1.411(9)
N2 O5 1.223(8)
N2 O3 1.283(15)
N2 O4 1.364(11)
C4 H4 0.9500
C27 C28 1.415(9)
C27 C26 1.497(8)
O9 N3 1.206(7)
C33 C38 1.415(8)
C33 C32 1.423(9)
C33 C34 1.409(9)
C30 C31 1.437(9)
C30 C29 1.402(9)
C19 C18 1.428(9)
C19 C20 1.405(9)
C18 H18 0.9500
C18 C17 1.359(10)
C17 H17 0.9500
C13 C14 1.410(9)
C13 C12 1.504(9)
C1 H1A 0.9800
C1 H1B 0.9800
C1 H1C 0.9800
C36 C35 1.402(9)
C36 C37 1.480(9)
C28 H28 0.9500
C28 C29 1.372(9)
C14 H14 0.9500
C14 C15 1.348(10)
C35 H35 0.9500
C35 C34 1.361(9)
C31 H31 0.9500
C31 C32 1.347(9)
C22 C21 1.398(10)
C22 C23 1.503(9)
C12 H12A 0.9800
C12 H12B 0.9800
C12 H12C 0.9800
C15 H15 0.9500
C32 H32 0.9500
C29 H29 0.9500
O3 O4 0.885(16)
C20 H20 0.9500
C20 C21 1.358(11)
C34 H34 0.9500
C37 H37A 0.9800
C37 H37B 0.9800
C37 H37C 0.9800
C26 H26A 0.9800
C26 H26B 0.9800
C26 H26C 0.9800
C11 H11A 0.9800
C11 H11B 0.9800
C11 H11C 0.9800
C21 H21 0.9500
C23 H23A 0.9800
C23 H23B 0.9800
C23 H23C 0.9800
O6 N3 1.213(8)
O8 N3 1.440(11)
O8 O7 1.131(12)
N3 O7 1.219(10)
